data_7710361
loop_
_publ_author_name
'Inchausti, Almudena'
'Ter\'an, Aar\'on'
'Manchado-Parra, Alberto'
'de Marcos-Gal\'an, Alessandra'
'Perles, Josefina'
'Cortijo, Miguel'
'Gonz\'alez-Prieto, Rodrigo'
'HERRERO (DOMINGUEZ), SANTIAGO'
'Jimenez-Aparicio, Reyes'

_publ_section_title
;
 New insights in the progressive ligand replacement from [Ru2Cl(O2CCH3)4]:
 synthetic strategies and variation of redox potentials and paramagnetic
 shifts
;
_journal_name_full 'Dalton Transactions'
_journal_paper_doi 10.1039/D2DT00909A
_journal_year 2022
_chemical_formula_sum 'C42 H44 Cl10 F4 N4 O12 Ru4'
_chemical_formula_weight 1631.59
_space_group_crystal_system triclinic
_space_group_IT_number 2
_space_group_name_Hall '-P 1'
_space_group_name_H-M_alt 'P -1'
_atom_sites_solution_hydrogens geom
_atom_sites_solution_primary dual
_audit_creation_method 'shelXle (C.B. Huebschle, rev 1328)'
_audit_update_record
;
2022-05-02 deposited with the CCDC.	2022-05-27 downloaded from the CCDC.
;
_cell_angle_alpha 112.09(2)
_cell_angle_beta 91.274(19)
_cell_angle_gamma 107.42(2)
_cell_formula_units_Z 2
_cell_length_a 11.771(3)
_cell_length_b 14.742(4)
_cell_length_c 19.012(6)
_cell_measurement_reflns_used 648
_cell_measurement_temperature 150.(2)
_cell_measurement_theta_max 17.1230
_cell_measurement_theta_min 3.0919
_cell_volume 2882.6(15)
_computing_cell_refinement 'SAINT V8.40B (Bruker AXS LLC, 2019)'
_computing_data_collection 'Bruker Instrument Service v2010.9.0.0'
_computing_data_reduction 'SAINT V8.40B (Bruker AXS LLC, 2019)'
_computing_molecular_graphics 'shelXle (C.B. Huebschle, rev 1328)'
_computing_publication_material 'Mercury (C. F. Macrae, 2020)'
_computing_structure_refinement 'SHELXL-2019/1 (Sheldrick, 2019)'
_computing_structure_solution 'XT, VERSION 2018/2'
_diffrn_ambient_temperature 150.(2)
_diffrn_detector_area_resol_mean 8.3333
_diffrn_measured_fraction_theta_full 0.991
_diffrn_measured_fraction_theta_max 0.991
_diffrn_measurement_device_type 'Bruker Kappa Apex II'
_diffrn_radiation_type 'Mo K\a'
_diffrn_radiation_wavelength 0.71073
_diffrn_reflns_av_R_equivalents 0.1767
_diffrn_reflns_av_unetI/netI 0.3061
_diffrn_reflns_limit_h_max 14
_diffrn_reflns_limit_h_min -14
_diffrn_reflns_limit_k_max 17
_diffrn_reflns_limit_k_min -17
_diffrn_reflns_limit_l_max 22
_diffrn_reflns_limit_l_min -22
_diffrn_reflns_number 21094
_diffrn_reflns_theta_full 25.48
_diffrn_reflns_theta_max 25.48
_diffrn_reflns_theta_min 1.54
_diffrn_source 'sealed tube'
_exptl_absorpt_coefficient_mu 1.563
_exptl_absorpt_correction_T_max 0.98
_exptl_absorpt_correction_T_min 0.78
_exptl_absorpt_correction_type multi-scan
_exptl_absorpt_process_details
;
Sevvana, M., Ruf, M., Us\'on, I., Sheldrick, G. M., and Herbst-Irmer, R. (2019)
"Non-merohedral twinning: from minerals to proteins"
Acta. Cryst. D75, 1040-1050.
doi:10.1107/S2059798319010179
;
_exptl_crystal_colour purple
_exptl_crystal_density_diffrn 1.880
_exptl_crystal_density_method 'not measured'
_exptl_crystal_description plate
_exptl_crystal_F_000 1604
_exptl_crystal_size_max 0.128
_exptl_crystal_size_mid 0.035
_exptl_crystal_size_min 0.012
_refine_diff_density_max 1.572
_refine_diff_density_min -1.473
_refine_ls_extinction_method none
_refine_ls_goodness_of_fit_ref 0.975
_refine_ls_hydrogen_treatment constr
_refine_ls_matrix_type full
_refine_ls_number_parameters 692
_refine_ls_number_reflns 10604
_refine_ls_number_restraints 646
_refine_ls_restrained_S_all 0.948
_refine_ls_R_factor_all 0.2428
_refine_ls_R_factor_gt 0.1002
_refine_ls_shift/su_max 0.000
_refine_ls_shift/su_mean 0.000
_refine_ls_structure_factor_coef Fsqd
_refine_ls_weighting_details 'w=1/[\s^2^(Fo^2^)+(0.1006P)^2^] where P=(Fo^2^+2Fc^2^)/3'
_refine_ls_weighting_scheme calc
_refine_ls_wR_factor_gt 0.2035
_refine_ls_wR_factor_ref 0.2511
_reflns_number_gt 4146
_reflns_number_total 10604
_reflns_threshold_expression 'I > 2\s(I)'
_cod_data_source_file d2dt00909a2.cif
_cod_data_source_block 1_03324
_cod_depositor_comments
;
The following automatic conversions were performed:

data item '_exptl_absorpt_correction_type' value 'Multi-Scan' was
changed to 'multi-scan' in accordance with the
/home/data/users/saulius/crontab/automatic-downloads/rss-feeds/RSC/lib/dictionaries/cif_core.dic
dictionary named 'cif_core.dic' version 2.4.2 last updated on
2011-04-26.

Automatic conversion script
Id: cif_fix_values 7556 2019-12-06 15:28:31Z antanas 
;
_cod_database_code 7710361

loop_
_space_group_symop_operation_xyz
'x, y, z'
'-x, -y, -z'

loop_
_atom_site_type_symbol
_atom_site_label
_atom_site_fract_x
_atom_site_fract_y
_atom_site_fract_z
_atom_site_U_iso_or_equiv
_atom_site_adp_type
_atom_site_calc_flag
_atom_site_refinement_flags_adp
_atom_site_refinement_flags_occupancy
_atom_site_refinement_flags_posn
_atom_site_occupancy
_atom_site_disorder_assembly
_atom_site_disorder_group
C C1 0.1371(16) 0.7484(13) 0.4040(10) 0.036(4) Uani d U . . 1 . .
H H1 0.089841 0.757449 0.444422 0.043000 Uiso calc U . R 1 . .
C C2 0.0779(14) 0.8723(12) 0.3807(9) 0.025(4) Uani d U . . 1 . .
C C3 -0.0430(14) 0.8266(12) 0.3613(9) 0.028(4) Uani d U . . 1 . .
H H3 -0.075480 0.752979 0.338009 0.034000 Uiso calc U . R 1 . .
C C4 -0.1194(16) 0.8822(13) 0.3740(10) 0.041(4) Uani d U . . 1 . .
H H4 -0.204257 0.849715 0.360948 0.049000 Uiso calc U . R 1 . .
C C5 -0.0660(15) 0.9893(12) 0.4073(9) 0.027(3) Uani d U . . 1 . .
C C6 0.0537(14) 1.0420(12) 0.4275(8) 0.026(3) Uani d U . . 1 . .
H H6 0.085102 1.115685 0.450098 0.031000 Uiso calc U . R 1 . .
C C7 0.1279(15) 0.9806(12) 0.4130(8) 0.025(3) Uani d U . . 1 . .
H H7 0.212888 1.012717 0.425092 0.030000 Uiso calc U . R 1 . .
C C8 0.1835(15) 0.6250(12) 0.4396(9) 0.030(4) Uani d U . . 1 . .
C C9 0.1353(18) 0.5167(14) 0.4169(11) 0.049(5) Uani d U . . 1 . .
H H9 0.100244 0.471571 0.365305 0.058000 Uiso calc U . R 1 . .
C C10 0.1410(19) 0.4784(15) 0.4735(11) 0.058(6) Uani d U . . 1 . .
H H10 0.106902 0.405913 0.460087 0.070000 Uiso calc U . R 1 . .
C C11 0.192(2) 0.5391(16) 0.5440(12) 0.061(6) Uani d U . . 1 . .
C C12 0.2352(19) 0.6466(15) 0.5706(11) 0.056(5) Uani d U . . 1 . .
H H12 0.265813 0.689732 0.623198 0.068000 Uiso calc U . R 1 . .
C C13 0.2313(18) 0.6873(15) 0.5159(10) 0.050(5) Uani d U . . 1 . .
H H13 0.262525 0.760424 0.531395 0.060000 Uiso calc U . R 1 . .
C C14 0.4675(14) 0.8333(11) 0.4025(9) 0.026(4) Uani d U . . 1 . .
C C15 0.5757(13) 0.8914(11) 0.4654(8) 0.026(4) Uani d U . . 1 . .
H H15A 0.628578 0.849533 0.458782 0.039000 Uiso calc U . R 1 . .
H H15B 0.548491 0.904839 0.515523 0.039000 Uiso calc U . R 1 . .
H H15C 0.619943 0.957503 0.462510 0.039000 Uiso calc U . R 1 . .
C C16 0.4175(14) 0.7058(12) 0.1873(9) 0.020(3) Uani d U . . 1 . .
C C17 0.4923(15) 0.6953(12) 0.1259(9) 0.030(4) Uani d U . . 1 . .
H H17A 0.541886 0.653606 0.128850 0.045000 Uiso calc U . R 1 . .
H H17B 0.544626 0.764193 0.131822 0.045000 Uiso calc U . R 1 . .
H H17C 0.440308 0.660948 0.075887 0.045000 Uiso calc U . R 1 . .
C C18 0.0865(13) 0.6240(12) 0.1906(9) 0.023(3) Uani d U . . 1 . .
C C19 -0.0209(15) 0.5643(13) 0.1310(10) 0.043(5) Uani d U . . 1 . .
H H19A -0.070508 0.505605 0.141515 0.065000 Uiso calc U . R 1 . .
H H19B 0.004293 0.538235 0.080549 0.065000 Uiso calc U . R 1 . .
H H19C -0.067916 0.609192 0.131465 0.065000 Uiso calc U . R 1 . .
C C20 0.5416(15) 0.2588(12) 0.2439(8) 0.024(3) Uani d U . . 1 . .
H H20 0.621071 0.268969 0.231674 0.029000 Uiso calc U . R 1 . .
C C21 0.5551(14) 0.4161(12) 0.2309(9) 0.025(3) Uani d U . . 1 . .
C C22 0.5829(15) 0.5161(12) 0.2884(10) 0.030(4) Uani d U . . 1 . .
H H22 0.556473 0.525999 0.336808 0.036000 Uiso calc U . R 1 . .
C C23 0.6485(17) 0.5990(14) 0.2741(11) 0.045(5) Uani d U . . 1 . .
H H23 0.668623 0.667403 0.312634 0.054000 Uiso calc U . R 1 . .
C C24 0.6837(16) 0.5837(13) 0.2063(11) 0.036(4) Uani d U . . 1 . .
C C25 0.6552(16) 0.4868(13) 0.1478(10) 0.038(4) Uani d U . . 1 . .
H H25 0.680676 0.477886 0.099267 0.045000 Uiso calc U . R 1 . .
C C26 0.5876(15) 0.4026(13) 0.1623(9) 0.030(4) Uani d U . . 1 . .
H H26 0.564368 0.334668 0.122798 0.036000 Uiso calc U . R 1 . .
C C27 0.5501(13) 0.1080(11) 0.2527(9) 0.024(3) Uani d U . . 1 . .
C C28 0.5919(15) 0.0593(13) 0.1840(10) 0.035(4) Uani d U . . 1 . .
H H28 0.577600 0.073707 0.140586 0.042000 Uiso calc U . R 1 . .
C C29 0.6535(16) -0.0096(13) 0.1791(11) 0.041(4) Uani d U . . 1 . .
H H29 0.683081 -0.042120 0.133538 0.049000 Uiso calc U . R 1 . .
C C30 0.6694(15) -0.0279(13) 0.2441(11) 0.035(4) Uani d U . . 1 . .
C C31 0.6245(15) 0.0116(12) 0.3088(10) 0.035(4) Uani d U . . 1 . .
H H31 0.633547 -0.006241 0.351184 0.042000 Uiso calc U . R 1 . .
C C32 0.5657(15) 0.0780(12) 0.3103(10) 0.033(4) Uani d U . . 1 . .
H H32 0.532568 0.105923 0.355392 0.040000 Uiso calc U . R 1 . .
C C33 0.4002(16) 0.3165(13) 0.4262(10) 0.034(4) Uani d U . . 1 . .
C C34 0.4393(18) 0.3688(12) 0.5103(9) 0.047(5) Uani d U . . 1 . .
H H34A 0.425132 0.316552 0.532126 0.070000 Uiso calc U . R 1 . .
H H34B 0.393299 0.415242 0.533236 0.070000 Uiso calc U . R 1 . .
H H34C 0.525364 0.409175 0.521133 0.070000 Uiso calc U . R 1 . .
C C35 0.0925(16) 0.1957(13) 0.3085(9) 0.028(4) Uani d U . . 1 . .
C C36 -0.0328(15) 0.1802(14) 0.3231(11) 0.048(5) Uani d U . . 1 . .
H H36A -0.082960 0.108427 0.291500 0.073000 Uiso calc U . R 1 . .
H H36B -0.063094 0.227830 0.310004 0.073000 Uiso calc U . R 1 . .
H H36C -0.035763 0.193903 0.377503 0.073000 Uiso calc U . R 1 . .
C C37 0.2326(15) 0.1379(13) 0.1300(9) 0.029(4) Uani d U . . 1 . .
C C38 0.1901(18) 0.0841(13) 0.0446(9) 0.047(5) Uani d U . . 1 . .
H H38A 0.141239 0.011602 0.031506 0.070000 Uiso calc U . R 1 . .
H H38B 0.259976 0.086548 0.017393 0.070000 Uiso calc U . R 1 . .
H H38C 0.141503 0.119168 0.029392 0.070000 Uiso calc U . R 1 . .
Cl Cl1 0.3000(4) 0.4758(3) 0.2812(2) 0.0319(11) Uani d . . . 1 . .
Cl Cl2 0.2763(4) -0.0349(3) 0.2709(2) 0.0275(11) Uani d . . . 1 . .
F F1 -0.1434(8) 1.0475(7) 0.4228(6) 0.041(3) Uani d . . . 1 . .
F F2 0.1930(13) 0.4943(10) 0.5958(7) 0.085(4) Uani d . . . 1 . .
F F3 0.7483(9) 0.6681(7) 0.1906(6) 0.053(3) Uani d . . . 1 . .
F F4 0.7259(10) -0.1018(8) 0.2368(6) 0.057(3) Uani d . . . 1 . .
N N1 0.1541(12) 0.8116(10) 0.3685(7) 0.028(3) Uani d U . . 1 . .
N N2 0.1845(12) 0.6710(10) 0.3849(7) 0.025(3) Uani d U . . 1 . .
N N3 0.4892(11) 0.3296(9) 0.2490(7) 0.022(3) Uani d U . . 1 . .
N N4 0.4847(12) 0.1749(10) 0.2556(7) 0.029(3) Uani d U . . 1 . .
O O1 0.4204(9) 0.8852(7) 0.3792(6) 0.025(3) Uani d U . . 1 . .
O O2 0.4354(9) 0.7347(8) 0.3780(6) 0.028(3) Uani d U . . 1 . .
O O3 0.3864(9) 0.7858(8) 0.2109(6) 0.024(3) Uani d U . . 1 . .
O O4 0.3861(9) 0.6381(8) 0.2150(5) 0.022(3) Uani d U . . 1 . .
O O5 0.1319(9) 0.7197(7) 0.2092(5) 0.023(2) Uani d U . . 1 . .
O O6 0.1318(10) 0.5735(8) 0.2189(6) 0.036(3) Uani d U . . 1 . .
O O7 0.3888(9) 0.3736(8) 0.3906(6) 0.026(3) Uani d U . . 1 . .
O O8 0.3746(9) 0.2202(8) 0.3938(6) 0.026(3) Uani d U . . 1 . .
O O9 0.1501(9) 0.2797(8) 0.3018(5) 0.021(2) Uani d U . . 1 . .
O O10 0.1395(10) 0.1269(8) 0.3006(6) 0.025(3) Uani d U . . 1 . .
O O11 0.2543(10) 0.2344(8) 0.1633(6) 0.032(3) Uani d U . . 1 . .
O O12 0.2541(9) 0.0819(8) 0.1640(6) 0.028(3) Uani d U . . 1 . .
Ru Ru1 0.27419(12) 0.80307(9) 0.29342(7) 0.0194(4) Uani d U . . 1 . .
Ru Ru2 0.28322(12) 0.65265(9) 0.29936(7) 0.0206(4) Uani d . . . 1 . .
Ru Ru3 0.32183(12) 0.30659(10) 0.27736(7) 0.0214(4) Uani d . . . 1 . .
Ru Ru4 0.31434(12) 0.14963(9) 0.27800(7) 0.0201(4) Uani d . . . 1 . .
C C39 0.268(2) 0.3917(17) 0.0772(12) 0.062(7) Uani d . . . 1 . .
H H39A 0.319752 0.438119 0.127107 0.075000 Uiso calc U . R 1 . .
H H39B 0.199137 0.341013 0.086193 0.075000 Uiso calc U . R 1 . .
Cl Cl3 0.3493(6) 0.3261(5) 0.0149(3) 0.080(2) Uani d . . . 1 . .
Cl Cl4 0.2130(5) 0.4655(4) 0.0394(3) 0.0614(16) Uani d . . . 1 . .
C C40 0.3005(19) 0.8370(16) 0.0609(11) 0.063(6) Uani d . . . 1 . .
H H40A 0.237090 0.869702 0.067112 0.076000 Uiso calc U . R 1 . .
H H40B 0.341595 0.854694 0.112680 0.076000 Uiso calc U . R 1 . .
Cl Cl5 0.2346(5) 0.7013(4) 0.0129(3) 0.0665(17) Uani d . . . 1 . .
Cl Cl6 0.4044(6) 0.8843(5) 0.0082(3) 0.092(2) Uani d . . . 1 . .
C C41 0.9760(17) 0.8869(16) 0.1589(10) 0.052(6) Uani d . . . 1 . .
H H41A 1.052300 0.917008 0.195057 0.062000 Uiso calc U . R 1 . .
H H41B 0.911041 0.855278 0.183218 0.062000 Uiso calc U . R 1 . .
Cl Cl7 0.9889(6) 0.7930(5) 0.0757(4) 0.094(2) Uani d . . . 1 . .
Cl Cl8 0.9434(5) 0.9860(4) 0.1408(3) 0.0634(17) Uani d . . . 1 . .
C C42 0.9861(18) 0.3293(13) 0.1816(10) 0.051(6) Uani d . . . 1 . .
H H42A 1.015071 0.371870 0.151760 0.061000 Uiso calc U . R 1 . .
H H42B 1.057013 0.335043 0.214081 0.061000 Uiso calc U . R 1 . .
Cl Cl9 0.8875(5) 0.3789(5) 0.2412(4) 0.0740(19) Uani d . . . 1 . .
Cl Cl10 0.9179(7) 0.1999(5) 0.1182(4) 0.096(2) Uani d . . . 1 . .

loop_
_atom_site_aniso_label
_atom_site_aniso_U_11
_atom_site_aniso_U_22
_atom_site_aniso_U_33
_atom_site_aniso_U_12
_atom_site_aniso_U_13
_atom_site_aniso_U_23
C1 0.042(10) 0.034(8) 0.043(9) 0.018(7) 0.013(8) 0.022(7)
C2 0.024(6) 0.021(6) 0.033(9) 0.010(5) 0.004(6) 0.012(5)
C3 0.024(6) 0.025(6) 0.032(9) 0.006(5) 0.003(6) 0.009(6)
C4 0.030(7) 0.033(6) 0.055(11) 0.013(5) 0.007(6) 0.012(6)
C5 0.035(6) 0.031(6) 0.023(8) 0.016(5) 0.010(6) 0.015(6)
C6 0.036(6) 0.025(6) 0.022(8) 0.014(5) 0.006(6) 0.012(6)
C7 0.027(6) 0.022(6) 0.029(8) 0.009(5) 0.003(6) 0.015(5)
C8 0.036(10) 0.028(6) 0.033(7) 0.014(6) 0.014(7) 0.018(5)
C9 0.069(12) 0.029(7) 0.052(8) 0.011(7) 0.001(8) 0.025(6)
C10 0.086(14) 0.040(8) 0.055(8) 0.012(8) 0.002(8) 0.033(6)
C11 0.083(14) 0.051(8) 0.056(8) 0.015(8) -0.001(8) 0.034(6)
C12 0.079(14) 0.050(8) 0.045(7) 0.012(8) -0.002(8) 0.030(6)
C13 0.077(13) 0.039(7) 0.038(7) 0.018(7) 0.006(7) 0.020(5)
C14 0.031(8) 0.014(5) 0.026(7) 0.008(5) -0.010(6) 0.001(5)
C15 0.029(8) 0.026(7) 0.019(7) 0.006(6) -0.004(6) 0.008(6)
C16 0.024(8) 0.019(6) 0.017(7) 0.006(5) -0.004(5) 0.008(5)
C17 0.041(9) 0.026(9) 0.031(7) 0.015(7) 0.012(7) 0.016(6)
C18 0.017(7) 0.018(5) 0.027(7) 0.008(5) -0.004(6) 0.001(5)
C19 0.037(9) 0.031(8) 0.047(9) -0.002(6) -0.025(8) 0.011(7)
C20 0.023(8) 0.027(6) 0.023(8) 0.009(5) -0.004(6) 0.011(6)
C21 0.025(8) 0.021(6) 0.033(6) 0.013(6) 0.008(6) 0.013(5)
C22 0.028(9) 0.024(6) 0.040(7) 0.011(6) 0.014(6) 0.015(5)
C23 0.052(11) 0.029(6) 0.050(7) 0.003(6) 0.017(7) 0.019(5)
C24 0.042(9) 0.030(6) 0.051(7) 0.017(6) 0.016(7) 0.027(5)
C25 0.047(10) 0.034(6) 0.046(7) 0.020(6) 0.014(7) 0.026(5)
C26 0.038(9) 0.027(6) 0.033(6) 0.016(6) 0.010(6) 0.014(5)
C27 0.013(8) 0.016(7) 0.044(7) 0.004(6) 0.000(6) 0.013(6)
C28 0.036(9) 0.033(8) 0.049(7) 0.026(7) 0.007(6) 0.017(6)
C29 0.045(10) 0.039(9) 0.053(7) 0.033(8) 0.006(7) 0.020(6)
C30 0.029(9) 0.026(8) 0.057(7) 0.015(7) -0.002(6) 0.021(6)
C31 0.032(9) 0.026(8) 0.048(7) 0.012(7) -0.008(6) 0.016(6)
C32 0.029(9) 0.028(8) 0.046(7) 0.013(7) -0.001(6) 0.016(6)
C33 0.045(10) 0.027(5) 0.035(6) 0.018(6) -0.001(6) 0.014(5)
C34 0.087(15) 0.022(8) 0.034(6) 0.013(8) -0.006(7) 0.018(5)
C35 0.034(7) 0.023(6) 0.037(9) 0.015(5) 0.014(6) 0.017(6)
C36 0.039(7) 0.046(10) 0.081(14) 0.022(6) 0.031(8) 0.039(10)
C37 0.034(9) 0.028(5) 0.029(6) 0.013(6) 0.002(6) 0.012(5)
C38 0.080(15) 0.035(9) 0.027(6) 0.025(9) -0.007(7) 0.010(5)
Cl1 0.044(3) 0.020(2) 0.041(3) 0.016(2) 0.009(2) 0.017(2)
Cl2 0.033(3) 0.0118(19) 0.045(3) 0.0123(17) 0.005(2) 0.0153(18)
F1 0.038(6) 0.033(6) 0.068(7) 0.025(5) 0.009(5) 0.026(5)
F2 0.135(13) 0.102(11) 0.074(9) 0.076(10) 0.039(9) 0.065(8)
F3 0.049(7) 0.024(6) 0.092(9) 0.004(5) 0.012(6) 0.036(6)
F4 0.062(8) 0.050(7) 0.076(8) 0.039(6) -0.006(6) 0.030(6)
N1 0.032(8) 0.022(7) 0.035(8) 0.013(6) 0.009(7) 0.015(6)
N2 0.037(8) 0.021(6) 0.021(7) 0.009(6) 0.003(6) 0.014(6)
N3 0.015(7) 0.023(6) 0.027(7) 0.004(5) -0.003(6) 0.011(5)
N4 0.028(8) 0.023(6) 0.038(8) 0.010(5) 0.009(7) 0.013(6)
O1 0.022(5) 0.015(5) 0.034(6) 0.005(4) -0.005(4) 0.009(4)
O2 0.032(6) 0.016(4) 0.030(6) 0.008(4) -0.002(5) 0.004(4)
O3 0.024(6) 0.019(5) 0.028(6) 0.003(4) 0.000(5) 0.011(4)
O4 0.034(7) 0.019(5) 0.018(5) 0.014(5) 0.009(5) 0.007(4)
O5 0.037(6) 0.015(4) 0.009(5) 0.008(4) -0.002(4) -0.004(4)
O6 0.045(7) 0.012(5) 0.035(7) 0.007(5) -0.019(6) -0.004(5)
O7 0.036(7) 0.021(5) 0.025(5) 0.017(5) 0.001(5) 0.007(4)
O8 0.026(6) 0.025(4) 0.029(6) 0.010(4) -0.003(5) 0.012(4)
O9 0.028(6) 0.020(5) 0.022(6) 0.013(4) 0.007(5) 0.012(4)
O10 0.030(6) 0.022(5) 0.032(6) 0.013(5) 0.015(5) 0.014(5)
O11 0.053(8) 0.026(5) 0.024(6) 0.018(5) 0.002(5) 0.014(4)
O12 0.033(7) 0.026(5) 0.028(6) 0.013(5) 0.001(5) 0.011(4)
Ru1 0.0229(8) 0.0149(7) 0.0239(8) 0.0086(6) -0.0006(6) 0.0098(6)
Ru2 0.0273(9) 0.0156(7) 0.0217(8) 0.0100(6) 0.0018(7) 0.0085(6)
Ru3 0.0279(9) 0.0133(7) 0.0241(8) 0.0080(6) -0.0006(7) 0.0080(6)
Ru4 0.0257(9) 0.0123(7) 0.0237(8) 0.0071(6) -0.0007(6) 0.0084(6)
C39 0.084(18) 0.075(17) 0.067(15) 0.039(14) 0.023(13) 0.059(13)
Cl3 0.093(5) 0.126(6) 0.062(4) 0.075(5) 0.046(4) 0.047(4)
Cl4 0.081(4) 0.053(3) 0.049(3) 0.025(3) -0.010(3) 0.018(3)
C40 0.061(16) 0.070(16) 0.061(15) 0.007(12) 0.007(12) 0.039(13)
Cl5 0.079(4) 0.049(3) 0.066(4) 0.026(3) 0.005(3) 0.014(3)
Cl6 0.096(5) 0.089(5) 0.056(4) -0.013(4) -0.004(4) 0.027(4)
C41 0.027(12) 0.094(17) 0.050(13) 0.022(11) 0.006(10) 0.043(12)
Cl7 0.112(6) 0.056(4) 0.090(5) 0.031(4) -0.027(4) 0.003(4)
Cl8 0.063(4) 0.069(4) 0.056(4) 0.030(3) -0.002(3) 0.017(3)
C42 0.079(16) 0.036(12) 0.044(12) 0.010(11) 0.014(11) 0.031(10)
Cl9 0.059(4) 0.079(4) 0.097(5) 0.026(3) 0.017(4) 0.046(4)
Cl10 0.120(6) 0.056(4) 0.085(5) 0.026(4) -0.024(4) 0.006(4)

loop_
_atom_type_symbol
_atom_type_description
_atom_type_scat_dispersion_real
_atom_type_scat_dispersion_imag
_atom_type_scat_source
C C 0.0033 0.0016 'International Tables Vol C Tables 4.2.6.8 and 6.1.1.4'
H H 0.0000 0.0000 'International Tables Vol C Tables 4.2.6.8 and 6.1.1.4'
Cl Cl 0.1484 0.1585 'International Tables Vol C Tables 4.2.6.8 and 6.1.1.4'
F F 0.0171 0.0103 'International Tables Vol C Tables 4.2.6.8 and 6.1.1.4'
N N 0.0061 0.0033 'International Tables Vol C Tables 4.2.6.8 and 6.1.1.4'
O O 0.0106 0.0060 'International Tables Vol C Tables 4.2.6.8 and 6.1.1.4'
Ru Ru -1.2594 0.8363 'International Tables Vol C Tables 4.2.6.8 and 6.1.1.4'

loop_
_geom_angle_atom_site_label_1
_geom_angle_atom_site_label_2
_geom_angle_atom_site_label_3
_geom_angle_site_symmetry_1
_geom_angle_site_symmetry_3
_geom_angle
_geom_angle_publ_flag
N1 C1 N2 . . 122.1(17) ?
C3 C2 C7 . . 119.8(15) ?
C3 C2 N1 . . 120.6(14) ?
C7 C2 N1 . . 119.7(14) ?
C2 C3 C4 . . 122.3(16) ?
C3 C4 C5 . . 116.0(17) ?
C6 C5 C4 . . 126.0(16) ?
C6 C5 F1 . . 117.3(14) ?
C4 C5 F1 . . 116.7(15) ?
C5 C6 C7 . . 115.4(15) ?
C6 C7 C2 . . 120.5(15) ?
C13 C8 C9 . . 119.0(16) ?
C13 C8 N2 . . 119.9(15) ?
C9 C8 N2 . . 121.1(15) ?
C10 C9 C8 . . 117.3(18) ?
C11 C10 C9 . . 122.(2) ?
C10 C11 F2 . . 117.9(19) ?
C10 C11 C12 . . 123.(2) ?
F2 C11 C12 . . 118.7(19) ?
C13 C12 C11 . . 116.1(19) ?
C8 C13 C12 . . 122.2(18) ?
O1 C14 O2 . . 127.1(13) ?
O1 C14 C15 . . 118.3(13) ?
O2 C14 C15 . . 114.6(13) ?
O4 C16 O3 . . 121.9(16) ?
O4 C16 C17 . . 121.5(14) ?
O3 C16 C17 . . 116.7(14) ?
O5 C18 O6 . . 123.0(13) ?
O5 C18 C19 . . 119.4(14) ?
O6 C18 C19 . . 117.5(14) ?
N4 C20 N3 . . 121.1(16) ?
C26 C21 C22 . . 120.4(16) ?
C26 C21 N3 . . 121.9(14) ?
C22 C21 N3 . . 117.7(15) ?
C23 C22 C21 . . 119.1(17) ?
C24 C23 C22 . . 119.6(18) ?
C23 C24 C25 . . 122.9(17) ?
C23 C24 F3 . . 120.0(16) ?
C25 C24 F3 . . 117.1(16) ?
C24 C25 C26 . . 117.4(17) ?
C21 C26 C25 . . 120.6(16) ?
C32 C27 N4 . . 123.5(16) ?
C32 C27 C28 . . 116.2(15) ?
N4 C27 C28 . . 119.9(15) ?
C29 C28 C27 . . 120.9(17) ?
C30 C29 C28 . . 116.3(18) ?
C31 C30 C29 . . 124.5(16) ?
C31 C30 F4 . . 119.5(16) ?
C29 C30 F4 . . 115.6(16) ?
C30 C31 C32 . . 116.4(17) ?
C31 C32 C27 . . 125.3(18) ?
O8 C33 O7 . . 123.5(15) ?
O8 C33 C34 . . 119.2(15) ?
O7 C33 C34 . . 117.3(14) ?
O10 C35 O9 . . 121.4(16) ?
O10 C35 C36 . . 120.9(15) ?
O9 C35 C36 . . 117.7(15) ?
O11 C37 O12 . . 123.5(14) ?
O11 C37 C38 . . 119.6(15) ?
O12 C37 C38 . . 116.7(14) ?
Ru3 Cl1 Ru2 . . 174.4(2) ?
Ru4 Cl2 Ru1 . 1_545 166.44(19) ?
C1 N1 C2 . . 116.4(15) ?
C1 N1 Ru1 . . 117.7(12) ?
C2 N1 Ru1 . . 125.7(11) ?
C1 N2 C8 . . 115.6(14) ?
C1 N2 Ru2 . . 118.3(12) ?
C8 N2 Ru2 . . 124.3(11) ?
C20 N3 C21 . . 117.5(14) ?
C20 N3 Ru3 . . 118.2(11) ?
C21 N3 Ru3 . . 124.2(10) ?
C20 N4 C27 . . 116.5(14) ?
C20 N4 Ru4 . . 120.0(11) ?
C27 N4 Ru4 . . 123.5(11) ?
C14 O1 Ru1 . . 117.0(9) ?
C14 O2 Ru2 . . 116.5(10) ?
C16 O3 Ru1 . . 119.1(11) ?
C16 O4 Ru2 . . 121.4(10) ?
C18 O5 Ru1 . . 119.8(10) ?
C18 O6 Ru2 . . 118.8(10) ?
C33 O7 Ru3 . . 119.8(10) ?
C33 O8 Ru4 . . 118.1(10) ?
C35 O9 Ru3 . . 120.9(10) ?
C35 O10 Ru4 . . 120.0(11) ?
C37 O11 Ru3 . . 118.7(10) ?
C37 O12 Ru4 . . 118.8(10) ?
O5 Ru1 N1 . . 87.1(5) ?
O5 Ru1 O1 . . 178.6(4) ?
N1 Ru1 O1 . . 93.2(5) ?
O5 Ru1 O3 . . 88.9(4) ?
N1 Ru1 O3 . . 175.8(5) ?
O1 Ru1 O3 . . 90.8(4) ?
O5 Ru1 Ru2 . . 89.7(3) ?
N1 Ru1 Ru2 . . 90.3(4) ?
O1 Ru1 Ru2 . . 88.9(3) ?
O3 Ru1 Ru2 . . 88.6(3) ?
O5 Ru1 Cl2 . 1_565 88.5(3) ?
N1 Ru1 Cl2 . 1_565 96.7(4) ?
O1 Ru1 Cl2 . 1_565 92.8(3) ?
O3 Ru1 Cl2 . 1_565 84.2(3) ?
Ru2 Ru1 Cl2 . 1_565 172.64(12) ?
N2 Ru2 O4 . . 178.4(5) ?
N2 Ru2 O2 . . 89.5(5) ?
O4 Ru2 O2 . . 89.1(4) ?
N2 Ru2 O6 . . 91.4(5) ?
O4 Ru2 O6 . . 90.0(5) ?
O2 Ru2 O6 . . 178.2(5) ?
N2 Ru2 Ru1 . . 90.3(4) ?
O4 Ru2 Ru1 . . 88.8(3) ?
O2 Ru2 Ru1 . . 90.2(3) ?
O6 Ru2 Ru1 . . 88.3(3) ?
N2 Ru2 Cl1 . . 99.0(4) ?
O4 Ru2 Cl1 . . 81.9(3) ?
O2 Ru2 Cl1 . . 94.0(3) ?
O6 Ru2 Cl1 . . 87.4(3) ?
Ru1 Ru2 Cl1 . . 169.82(12) ?
N3 Ru3 O7 . . 91.4(4) ?
N3 Ru3 O11 . . 88.6(5) ?
O7 Ru3 O11 . . 178.1(4) ?
N3 Ru3 O9 . . 177.8(4) ?
O7 Ru3 O9 . . 90.8(4) ?
O11 Ru3 O9 . . 89.2(4) ?
N3 Ru3 Ru4 . . 90.8(4) ?
O7 Ru3 Ru4 . . 88.6(3) ?
O11 Ru3 Ru4 . . 89.5(3) ?
O9 Ru3 Ru4 . . 88.8(3) ?
N3 Ru3 Cl1 . . 97.3(4) ?
O7 Ru3 Cl1 . . 91.4(3) ?
O11 Ru3 Cl1 . . 90.5(3) ?
O9 Ru3 Cl1 . . 83.1(3) ?
Ru4 Ru3 Cl1 . . 171.92(13) ?
N4 Ru4 O12 . . 89.4(5) ?
N4 Ru4 O8 . . 90.9(5) ?
O12 Ru4 O8 . . 179.2(4) ?
N4 Ru4 O10 . . 178.6(5) ?
O12 Ru4 O10 . . 90.4(4) ?
O8 Ru4 O10 . . 89.3(4) ?
N4 Ru4 Ru3 . . 89.8(4) ?
O12 Ru4 Ru3 . . 89.3(3) ?
O8 Ru4 Ru3 . . 89.9(3) ?
O10 Ru4 Ru3 . . 88.8(3) ?
N4 Ru4 Cl2 . . 96.5(4) ?
O12 Ru4 Cl2 . . 86.4(3) ?
O8 Ru4 Cl2 . . 94.3(3) ?
O10 Ru4 Cl2 . . 84.9(3) ?
Ru3 Ru4 Cl2 . . 172.39(11) ?
Cl3 C39 Cl4 . . 111.1(11) ?
Cl6 C40 Cl5 . . 109.8(12) ?
Cl7 C41 Cl8 . . 111.1(10) ?
Cl10 C42 Cl9 . . 112.6(11) ?

loop_
_geom_bond_atom_site_label_1
_geom_bond_atom_site_label_2
_geom_bond_site_symmetry_2
_geom_bond_distance
_geom_bond_publ_flag
C1 N1 . 1.317(19) ?
C1 N2 . 1.35(2) ?
C2 C3 . 1.35(2) ?
C2 C7 . 1.40(2) ?
C2 N1 . 1.412(18) ?
C3 C4 . 1.36(2) ?
C4 C5 . 1.39(2) ?
C5 C6 . 1.35(2) ?
C5 F1 . 1.393(17) ?
C6 C7 . 1.40(2) ?
C8 C13 . 1.38(2) ?
C8 C9 . 1.41(2) ?
C8 N2 . 1.438(19) ?
C9 C10 . 1.40(2) ?
C10 C11 . 1.30(3) ?
C11 F2 . 1.38(2) ?
C11 C12 . 1.39(3) ?
C12 C13 . 1.39(2) ?
C14 O1 . 1.258(16) ?
C14 O2 . 1.276(17) ?
C14 C15 . 1.514(19) ?
C16 O4 . 1.262(17) ?
C16 O3 . 1.263(17) ?
C16 C17 . 1.47(2) ?
C18 O5 . 1.250(17) ?
C18 O6 . 1.287(17) ?
C18 C19 . 1.475(19) ?
C20 N4 . 1.320(18) ?
C20 N3 . 1.339(18) ?
C21 C26 . 1.33(2) ?
C21 C22 . 1.40(2) ?
C21 N3 . 1.447(19) ?
C22 C23 . 1.36(2) ?
C23 C24 . 1.32(2) ?
C24 C25 . 1.38(2) ?
C24 F3 . 1.394(18) ?
C25 C26 . 1.39(2) ?
C27 C32 . 1.35(2) ?
C27 N4 . 1.409(18) ?
C27 C28 . 1.41(2) ?
C28 C29 . 1.39(2) ?
C29 C30 . 1.38(2) ?
C30 C31 . 1.34(2) ?
C30 F4 . 1.404(17) ?
C31 C32 . 1.35(2) ?
C33 O8 . 1.252(17) ?
C33 O7 . 1.294(18) ?
C33 C34 . 1.48(2) ?
C35 O10 . 1.258(17) ?
C35 O9 . 1.277(18) ?
C35 C36 . 1.47(2) ?
C37 O11 . 1.260(17) ?
C37 O12 . 1.298(17) ?
C37 C38 . 1.51(2) ?
Cl1 Ru3 . 2.558(4) ?
Cl1 Ru2 . 2.567(4) ?
Cl2 Ru4 . 2.572(4) ?
Cl2 Ru1 1_545 2.573(4) ?
N1 Ru1 . 2.027(14) ?
N2 Ru2 . 2.003(14) ?
N3 Ru3 . 2.019(13) ?
N4 Ru4 . 2.013(13) ?
O1 Ru1 . 2.057(9) ?
O2 Ru2 . 2.032(10) ?
O3 Ru1 . 2.065(11) ?
O4 Ru2 . 2.017(10) ?
O5 Ru1 . 2.012(9) ?
O6 Ru2 . 2.042(10) ?
O7 Ru3 . 2.023(10) ?
O8 Ru4 . 2.049(10) ?
O9 Ru3 . 2.039(11) ?
O10 Ru4 . 2.065(11) ?
O11 Ru3 . 2.037(10) ?
O12 Ru4 . 2.019(10) ?
Ru1 Ru2 . 2.296(2) ?
Ru3 Ru4 . 2.294(2) ?
C39 Cl3 . 1.73(2) ?
C39 Cl4 . 1.761(18) ?
C40 Cl6 . 1.75(2) ?
C40 Cl5 . 1.76(2) ?
C41 Cl7 . 1.71(2) ?
C41 Cl8 . 1.762(19) ?
C42 Cl10 . 1.745(18) ?
C42 Cl9 . 1.76(2) ?

loop_
_geom_hbond_atom_site_label_D
_geom_hbond_atom_site_label_H
_geom_hbond_atom_site_label_A
_geom_hbond_site_symmetry_A
_geom_hbond_distance_DH
_geom_hbond_distance_HA
_geom_hbond_distance_DA
_geom_hbond_angle_DHA
_geom_hbond_publ_flag
C17 H17A F3 . 0.98 2.59 3.418(19) 142.4 ?
C17 H17B F4 1_565 0.98 2.60 3.321(19) 130.5 ?
C17 H17C Cl5 . 0.98 2.99 3.719(17) 132.5 ?
C19 H19B Cl4 . 0.98 2.97 3.67(2) 128.8 ?
C29 H29 Cl8 1_545 0.95 2.96 3.519(19) 119.0 ?
C36 H36A Cl8 1_445 0.98 2.84 3.51(2) 126.3 ?
C36 H36C F1 1_545 0.98 2.61 3.24(2) 122.0 ?
C39 H39A Cl1 . 0.99 2.80 3.57(2) 135.6 ?
C39 H39A O4 . 0.99 2.64 3.41(2) 135.5 ?
C40 H40A Cl7 1_455 0.99 2.83 3.57(2) 131.4 ?
C40 H40B O3 . 0.99 2.55 3.42(2) 146.0 ?
C41 H41A Cl2 1_665 0.99 2.74 3.707(18) 167.1 ?
C41 H41B F4 1_565 0.99 2.57 3.35(2) 134.7 ?
C42 H42A O6 1_655 0.99 2.64 3.28(2) 122.1 ?
C42 H42B Cl1 1_655 0.99 2.90 3.71(2) 139.2 ?
C42 H42B O9 1_655 0.99 2.47 3.37(2) 150.9 ?

loop_
_geom_torsion_atom_site_label_1
_geom_torsion_atom_site_label_2
_geom_torsion_atom_site_label_3
_geom_torsion_atom_site_label_4
_geom_torsion_site_symmetry_1
_geom_torsion_site_symmetry_2
_geom_torsion_site_symmetry_3
_geom_torsion_site_symmetry_4
_geom_torsion
_geom_torsion_publ_flag
C7 C2 C3 C4 . . . . -2.(3) ?
N1 C2 C3 C4 . . . . 178.2(16) ?
C2 C3 C4 C5 . . . . 1.(3) ?
C3 C4 C5 C6 . . . . 0.(3) ?
C3 C4 C5 F1 . . . . -178.2(14) ?
C4 C5 C6 C7 . . . . 0.(3) ?
F1 C5 C6 C7 . . . . 178.2(13) ?
C5 C6 C7 C2 . . . . -1.(2) ?
C3 C2 C7 C6 . . . . 2.(2) ?
N1 C2 C7 C6 . . . . -178.1(14) ?
C13 C8 C9 C10 . . . . -1.(3) ?
N2 C8 C9 C10 . . . . 178.3(17) ?
C8 C9 C10 C11 . . . . -2.(3) ?
C9 C10 C11 F2 . . . . 179.9(19) ?
C9 C10 C11 C12 . . . . 5.(4) ?
C10 C11 C12 C13 . . . . -5.(4) ?
F2 C11 C12 C13 . . . . -179.8(18) ?
C9 C8 C13 C12 . . . . 1.(3) ?
N2 C8 C13 C12 . . . . -178.4(18) ?
C11 C12 C13 C8 . . . . 2.(3) ?
C26 C21 C22 C23 . . . . -3.(3) ?
N3 C21 C22 C23 . . . . 177.8(15) ?
C21 C22 C23 C24 . . . . 0.(3) ?
C22 C23 C24 C25 . . . . 1.(3) ?
C22 C23 C24 F3 . . . . 178.5(16) ?
C23 C24 C25 C26 . . . . -1.(3) ?
F3 C24 C25 C26 . . . . -178.0(15) ?
C22 C21 C26 C25 . . . . 3.(3) ?
N3 C21 C26 C25 . . . . -177.2(14) ?
C24 C25 C26 C21 . . . . -2.(3) ?
C32 C27 C28 C29 . . . . -5.(2) ?
N4 C27 C28 C29 . . . . -178.0(15) ?
C27 C28 C29 C30 . . . . 1.(3) ?
C28 C29 C30 C31 . . . . 4.(3) ?
C28 C29 C30 F4 . . . . 176.6(15) ?
C29 C30 C31 C32 . . . . -4.(3) ?
F4 C30 C31 C32 . . . . -176.5(14) ?
C30 C31 C32 C27 . . . . -1.(3) ?
N4 C27 C32 C31 . . . . 177.8(15) ?
C28 C27 C32 C31 . . . . 5.(3) ?
N2 C1 N1 C2 . . . . 165.4(14) ?
N2 C1 N1 Ru1 . . . . -9.(2) ?
C3 C2 N1 C1 . . . . -60.(2) ?
C7 C2 N1 C1 . . . . 120.3(17) ?
C3 C2 N1 Ru1 . . . . 113.6(16) ?
C7 C2 N1 Ru1 . . . . -66.3(19) ?
N1 C1 N2 C8 . . . . 165.5(15) ?
N1 C1 N2 Ru2 . . . . 0.(2) ?
C13 C8 N2 C1 . . . . -52.(2) ?
C9 C8 N2 C1 . . . . 128.1(18) ?
C13 C8 N2 Ru2 . . . . 112.4(16) ?
C9 C8 N2 Ru2 . . . . -67.(2) ?
N4 C20 N3 C21 . . . . -176.5(13) ?
N4 C20 N3 Ru3 . . . . 1.4(18) ?
C26 C21 N3 C20 . . . . 60.(2) ?
C22 C21 N3 C20 . . . . -120.3(16) ?
C26 C21 N3 Ru3 . . . . -117.3(15) ?
C22 C21 N3 Ru3 . . . . 62.0(17) ?
N3 C20 N4 C27 . . . . -176.8(13) ?
N3 C20 N4 Ru4 . . . . 2.0(19) ?
C32 C27 N4 C20 . . . . 125.1(17) ?
C28 C27 N4 C20 . . . . -62.1(19) ?
C32 C27 N4 Ru4 . . . . -53.7(19) ?
C28 C27 N4 Ru4 . . . . 119.0(15) ?
O2 C14 O1 Ru1 . . . . 1.(2) ?
C15 C14 O1 Ru1 . . . . 179.8(11) ?
O1 C14 O2 Ru2 . . . . -6.(2) ?
C15 C14 O2 Ru2 . . . . 175.5(10) ?
O4 C16 O3 Ru1 . . . . -3.0(19) ?
C17 C16 O3 Ru1 . . . . 177.0(10) ?
O3 C16 O4 Ru2 . . . . 0.(2) ?
C17 C16 O4 Ru2 . . . . -179.9(10) ?
O6 C18 O5 Ru1 . . . . -5.(2) ?
C19 C18 O5 Ru1 . . . . 177.5(12) ?
O5 C18 O6 Ru2 . . . . 1.(2) ?
C19 C18 O6 Ru2 . . . . 178.3(12) ?
O8 C33 O7 Ru3 . . . . 2.(2) ?
C34 C33 O7 Ru3 . . . . -174.7(12) ?
O7 C33 O8 Ru4 . . . . 1.(2) ?
C34 C33 O8 Ru4 . . . . 177.6(13) ?
O10 C35 O9 Ru3 . . . . 0.(2) ?
C36 C35 O9 Ru3 . . . . -177.6(12) ?
O9 C35 O10 Ru4 . . . . 1.(2) ?
C36 C35 O10 Ru4 . . . . 178.8(12) ?
O12 C37 O11 Ru3 . . . . -2.(2) ?
C38 C37 O11 Ru3 . . . . -176.1(12) ?
O11 C37 O12 Ru4 . . . . 5.(2) ?
C38 C37 O12 Ru4 . . . . 178.8(12) ?
